data_7226850
loop_
_publ_author_name
'Venkatesan, Swaminathan'
'Sun, Jianyuan'
'Zhang, Lianjie'
'Dubey, Ashish'
'Sykes, Andrew'
'Lin, Ting-Yu'
'Hung, Yu-Chueh'
'Qiao, Qiquan'
'Zhang, Cheng'

_publ_section_title
;
 An Oligothiophene Chromophore with a Macrocyclic Side Chain: Synthesis,
 Morphology, Charge Transport, and Photovoltaic Performance
;
_journal_name_full 'RSC Adv.'
_journal_paper_doi 10.1039/C6RA21681A
_journal_year 2016
_chemical_formula_moiety 'C48 H40 O4 S8'
_chemical_formula_sum 'C48 H40 O4 S8'
_chemical_formula_weight 937.28
_chemical_name_common SC352
_chemical_name_systematic RingBDT(T3CHO)2
_space_group_IT_number 14
_symmetry_cell_setting monoclinic
_symmetry_space_group_name_Hall '-P 2ybc'
_symmetry_space_group_name_H-M 'P 1 21/c 1'
_atom_sites_solution_hydrogens geom
_atom_sites_solution_primary direct
_atom_sites_solution_secondary difmap
_audit_creation_method SHELXL-97
_audit_update_record
;
2015-10-20 deposited with the CCDC.
2016-10-14 downloaded from the CCDC.
;
_cell_angle_alpha 90.00
_cell_angle_beta 95.9400(10)
_cell_angle_gamma 90.00
_cell_formula_units_Z 4
_cell_length_a 19.7883(17)
_cell_length_b 10.4567(9)
_cell_length_c 20.9060(18)
_cell_measurement_reflns_used 9947
_cell_measurement_temperature 173(2)
_cell_measurement_theta_max 25.74
_cell_measurement_theta_min 2.18
_cell_volume 4302.6(6)
_computing_cell_refinement 'Bruker SMART'
_computing_data_collection 'Bruker SMART'
_computing_data_reduction 'Bruker SAINT'
_computing_molecular_graphics 'Bruker SHELXTL'
_computing_publication_material 'Bruker SHELXTL'
_computing_structure_refinement 'Bruker SHELXTL'
_computing_structure_solution 'Bruker SHELXTL'
_diffrn_ambient_temperature 173(2)
_diffrn_measured_fraction_theta_full 0.998
_diffrn_measured_fraction_theta_max 0.998
_diffrn_measurement_device_type 'CCD area detector'
_diffrn_measurement_method 'phi and omega scans'
_diffrn_radiation_monochromator graphite
_diffrn_radiation_source 'fine-focus sealed tube'
_diffrn_radiation_type MoK\a
_diffrn_radiation_wavelength 0.71073
_diffrn_reflns_av_R_equivalents 0.0568
_diffrn_reflns_av_sigmaI/netI 0.0429
_diffrn_reflns_limit_h_max 24
_diffrn_reflns_limit_h_min -24
_diffrn_reflns_limit_k_max 12
_diffrn_reflns_limit_k_min -12
_diffrn_reflns_limit_l_max 25
_diffrn_reflns_limit_l_min -25
_diffrn_reflns_number 43581
_diffrn_reflns_theta_full 25.78
_diffrn_reflns_theta_max 25.78
_diffrn_reflns_theta_min 1.96
_diffrn_standards_decay_% 0
_diffrn_standards_interval_count 0
_diffrn_standards_interval_time 0
_diffrn_standards_number 0
_exptl_absorpt_coefficient_mu 0.461
_exptl_absorpt_correction_T_max 0.9134
_exptl_absorpt_correction_T_min 0.8370
_exptl_absorpt_correction_type multi-scan
_exptl_absorpt_process_details SADABS
_exptl_crystal_colour red
_exptl_crystal_density_diffrn 1.447
_exptl_crystal_density_method 'not measured'
_exptl_crystal_description rhombic
_exptl_crystal_F_000 1952
_exptl_crystal_preparation Luminescent
_exptl_crystal_recrystallization_method 'Re-crystallisation from solvent: o-dichlorobenzene'
_exptl_crystal_size_max 0.40
_exptl_crystal_size_mid 0.25
_exptl_crystal_size_min 0.20
_refine_diff_density_max 1.379
_refine_diff_density_min -0.660
_refine_diff_density_rms 0.094
_refine_ls_extinction_method none
_refine_ls_goodness_of_fit_ref 1.043
_refine_ls_hydrogen_treatment mixed
_refine_ls_matrix_type full
_refine_ls_number_parameters 523
_refine_ls_number_reflns 8228
_refine_ls_number_restraints 15
_refine_ls_restrained_S_all 1.083
_refine_ls_R_factor_all 0.1011
_refine_ls_R_factor_gt 0.0687
_refine_ls_shift/su_max 0.122
_refine_ls_shift/su_mean 0.004
_refine_ls_structure_factor_coef Fsqd
_refine_ls_weighting_details 'calc w=1/[\s^2^(Fo^2^)+(0.0861P)^2^+12.7573P] where P=(Fo^2^+2Fc^2^)/3'
_refine_ls_weighting_scheme calc
_refine_ls_wR_factor_gt 0.1742
_refine_ls_wR_factor_ref 0.1988
_reflns_number_gt 5734
_reflns_number_total 8228
_reflns_threshold_expression >2sigma(I)
_cod_data_source_file c6ra21681a2.cif
_cod_data_source_block 13070
_cod_depositor_comments
;
The following automatic conversions were performed:

'_symmetry_cell_setting' value 'Monoclinic' changed to 'monoclinic'
according to
/usr/data/users/saulius/crontab/automatic-downloads/rss-feeds/RSC/lib/dictionaries/cif_core.dic
dictionary named 'cif_core.dic' version 2.4.2 from 2011-04-26.

Automatic conversion script
Id: cif_fix_values 4268 2015-11-12 08:31:59Z antanas 
;
_cod_original_sg_symbol_H-M P2(1)/c
_cod_database_code 7226850

loop_
_symmetry_equiv_pos_as_xyz
'x, y, z'
'-x, y+1/2, -z+1/2'
'-x, -y, -z'
'x, -y-1/2, z-1/2'

loop_
_atom_site_label
_atom_site_type_symbol
_atom_site_fract_x
_atom_site_fract_y
_atom_site_fract_z
_atom_site_U_iso_or_equiv
_atom_site_adp_type
_atom_site_occupancy
_atom_site_symmetry_multiplicity
_atom_site_calc_flag
_atom_site_refinement_flags
_atom_site_disorder_assembly
_atom_site_disorder_group
S1 S 0.76552(5) -0.00014(11) 0.61257(6) 0.0314(3) Uani 1 1 d . . .
S2 S 0.28286(6) -0.19079(13) 0.23663(6) 0.0370(3) Uani 1 1 d . . .
S3 S 1.06232(6) 0.03527(12) 0.87924(6) 0.0357(3) Uani 1 1 d . . .
S4 S 0.09254(6) -0.36793(12) 0.15639(6) 0.0333(3) Uani 1 1 d . . .
S5 S -0.01634(6) -0.24154(13) -0.02558(6) 0.0379(3) Uani 1 1 d . . .
S6 S 0.95901(5) 0.15968(11) 0.69436(5) 0.0305(3) Uani 1 1 d . . .
S7 S 0.40728(6) -0.28815(14) 0.41352(6) 0.0420(3) Uani 1 1 d . . .
S8 S 0.63816(7) 0.11619(14) 0.43809(7) 0.0520(4) Uani 1 1 d . . .
O4 O -0.1246(2) -0.2355(4) -0.14087(17) 0.0534(10) Uani 1 1 d . . .
C31 C 0.4681(2) -0.0815(5) 0.3784(2) 0.0330(10) Uani 1 1 d . . .
C23 C 0.8323(2) 0.1933(4) 0.5795(2) 0.0315(10) Uani 1 1 d . . .
H23 H 0.8648 0.2572 0.5785 0.038 Uiso 1 1 calc R . .
C35 C 0.3717(2) -0.2055(5) 0.3467(2) 0.0303(10) Uani 1 1 d . . .
C22 C 0.8338(2) 0.1032(4) 0.6266(2) 0.0276(10) Uani 1 1 d . . .
C44 C 0.0040(2) -0.3198(4) 0.0467(2) 0.0300(10) Uiso 1 1 d . . .
C32 C 0.4737(2) -0.1793(4) 0.4240(2) 0.0288(10) Uani 1 1 d . . .
O3 O 1.1755(2) 0.0196(5) 0.9917(2) 0.0649(13) Uani 1 1 d . . .
C27 C 0.6363(2) -0.0747(5) 0.5222(2) 0.0396(13) Uani 1 1 d . . .
H27 H 0.6483 -0.1296 0.5564 0.047 Uiso 1 1 calc R . .
C37 C 0.2664(2) -0.3476(5) 0.3270(2) 0.0336(11) Uani 1 1 d . . .
H37 H 0.2725 -0.3939 0.3652 0.040 Uiso 1 1 calc R . .
C19 C 0.9290(2) 0.0032(5) 0.7815(2) 0.0337(10) Uani 1 1 d . . .
H19 H 0.9309 -0.0460 0.8187 0.040 Uiso 1 1 calc R . .
C40 C 0.1645(2) -0.2735(5) 0.1703(2) 0.0312(10) Uani 1 1 d . . .
C41 C 0.1664(2) -0.1845(5) 0.1230(2) 0.0378(12) Uani 1 1 d . . .
H41 H 0.2012 -0.1250 0.1223 0.045 Uiso 1 1 calc R . .
C18 C 0.9805(2) 0.0823(4) 0.7671(2) 0.0274(9) Uani 1 1 d . . .
C21 C 0.8809(2) 0.0835(4) 0.6837(2) 0.0283(10) Uani 1 1 d . . .
C16 C 1.0969(2) 0.1835(5) 0.7904(2) 0.0406(12) Uani 1 1 d . . .
H16 H 1.0969 0.2280 0.7519 0.049 Uiso 1 1 calc R . .
C36 C 0.3096(2) -0.2544(4) 0.3111(2) 0.0300(10) Uani 1 1 d . . .
C39 C 0.2123(2) -0.2889(4) 0.2274(2) 0.0301(10) Uani 1 1 d . . .
C38 C 0.2112(2) -0.3669(5) 0.2792(2) 0.0335(10) Uani 1 1 d . . .
H38 H 0.1774 -0.4273 0.2830 0.040 Uiso 1 1 calc R . .
C25 C 0.7347(2) 0.0802(4) 0.5432(2) 0.0278(9) Uani 1 1 d . . .
C26 C 0.6725(2) 0.0339(4) 0.5072(2) 0.0294(10) Uani 1 1 d . . .
C43 C 0.0660(2) -0.2858(5) 0.0862(2) 0.0313(10) Uani 1 1 d . . .
C20 C 0.8731(2) 0.0039(5) 0.7345(2) 0.0334(11) Uani 1 1 d . . .
H20 H 0.8343 -0.0450 0.7376 0.040 Uiso 1 1 calc R . .
C15 C 1.1502(3) 0.1874(5) 0.8401(2) 0.0424(13) Uani 1 1 d . . .
H15 H 1.1892 0.2364 0.8382 0.051 Uiso 1 1 calc R . .
C46 C -0.0973(2) -0.4141(5) 0.0083(2) 0.0380(12) Uani 1 1 d . . .
H46 H -0.1340 -0.4697 0.0085 0.046 Uiso 1 1 calc R . .
C24 C 0.7761(2) 0.1803(4) 0.5323(2) 0.0318(10) Uani 1 1 d . . .
H24 H 0.7683 0.2348 0.4972 0.038 Uiso 1 1 calc R . .
C28 C 0.5756(2) -0.0888(4) 0.4750(2) 0.0278(10) Uani 1 1 d . . .
C33 C 0.5268(2) -0.1853(5) 0.4727(2) 0.0320(10) Uani 1 1 d . . .
C47 C -0.0898(2) -0.3297(5) -0.0405(2) 0.0345(11) Uani 1 1 d . . .
C29 C 0.5710(2) 0.0087(4) 0.4281(2) 0.0348(11) Uani 1 1 d . . .
C17 C 1.0447(2) 0.1063(4) 0.8052(2) 0.0295(10) Uani 1 1 d . . .
C42 C 0.1110(2) -0.1906(5) 0.0755(2) 0.0386(12) Uani 1 1 d . . .
H42 H 0.1055 -0.1357 0.0404 0.046 Uiso 1 1 calc R . .
C34 C 0.4060(2) -0.0914(6) 0.3328(2) 0.0402(13) Uani 1 1 d . . .
H34 H 0.3920 -0.0330 0.3006 0.048 Uiso 1 1 calc R . .
C14 C 1.1396(2) 0.1124(5) 0.8914(2) 0.0337(11) Uani 1 1 d . . .
C48 C -0.1348(3) -0.3108(5) -0.0988(2) 0.0416(12) Uani 1 1 d . . .
H48 H -0.1741 -0.3598 -0.1044 0.050 Uiso 1 1 calc R . .
C13 C 1.1845(3) 0.0942(5) 0.9493(2) 0.0419(12) Uani 1 1 d . . .
H13 H 1.2237 0.1440 0.9545 0.050 Uiso 1 1 calc R . .
C30 C 0.5169(3) 0.0146(5) 0.3797(3) 0.0455(14) Uani 1 1 d . A .
C45 C -0.0440(2) -0.4082(5) 0.0578(2) 0.0377(11) Uani 1 1 d . . .
H45 H -0.0417 -0.4592 0.0944 0.045 Uiso 1 1 calc R . .
C1 C 0.5365(8) 0.0567(15) 0.2573(7) 0.072(4) Uiso 0.50 1 d P A 1
H1A H 0.5432 0.1319 0.2316 0.087 Uiso 0.50 1 calc PR A 1
H1B H 0.4987 0.0082 0.2364 0.087 Uiso 0.50 1 calc PR A 1
C2 C 0.6030(6) -0.0280(13) 0.2640(6) 0.056(3) Uiso 0.50 1 d PD A 1
H2A H 0.6423 0.0273 0.2724 0.068 Uiso 0.50 1 calc PR A 1
H2B H 0.6018 -0.0849 0.3006 0.068 Uiso 0.50 1 calc PR A 1
C4 C 0.650(2) -0.199(4) 0.1947(15) 0.25(3) Uiso 0.50 1 d PD A 1
H4A H 0.6175 -0.2641 0.1785 0.306 Uiso 0.50 1 calc PR A 1
H4B H 0.6708 -0.1683 0.1577 0.306 Uiso 0.50 1 calc PR A 1
C3 C 0.6095(14) -0.096(3) 0.2127(13) 0.146(11) Uiso 0.50 1 d PD A 1
H3A H 0.6169 -0.0311 0.1809 0.175 Uiso 0.50 1 calc PR A 1
H3B H 0.5636 -0.1262 0.2008 0.175 Uiso 0.50 1 calc PR A 1
O1 O 0.5215(4) 0.0959(8) 0.3240(4) 0.0469(19) Uiso 0.50 1 d P A 1
C7 C 0.7099(13) -0.356(2) 0.3359(13) 0.148(10) Uiso 0.50 1 d PD A 1
H7A H 0.7422 -0.3391 0.3730 0.178 Uiso 0.50 1 calc PR A 1
H7B H 0.7274 -0.4299 0.3145 0.178 Uiso 0.50 1 calc PR A 1
C10 C 0.5991(7) -0.4657(13) 0.4439(6) 0.061(3) Uiso 0.50 1 d P A 1
H10A H 0.5744 -0.5416 0.4544 0.073 Uiso 0.50 1 calc PR A 1
H10B H 0.5693 -0.4161 0.4136 0.073 Uiso 0.50 1 calc PR A 1
C12 C 0.5694(10) -0.344(2) 0.5429(10) 0.107(6) Uiso 0.50 1 d P A 1
H12A H 0.5449 -0.4180 0.5560 0.128 Uiso 0.50 1 calc PR A 1
H12B H 0.5937 -0.3084 0.5815 0.128 Uiso 0.50 1 calc PR A 1
C11 C 0.6151(10) -0.385(2) 0.5066(9) 0.080(7) Uiso 0.50 1 d P A 1
H11A H 0.6473 -0.4346 0.5345 0.096 Uiso 0.50 1 calc PR A 1
H11B H 0.6394 -0.3097 0.4942 0.096 Uiso 0.50 1 calc PR A 1
C9 C 0.6564(8) -0.5043(15) 0.4130(9) 0.068(4) Uiso 0.50 1 d PD A 1
H9A H 0.6519 -0.5900 0.3953 0.081 Uiso 0.50 1 calc PR A 1
H9B H 0.6989 -0.4959 0.4403 0.081 Uiso 0.50 1 calc PR A 1
C8 C 0.6466(14) -0.401(3) 0.3620(14) 0.190(13) Uiso 0.50 1 d PD A 1
H8A H 0.6156 -0.4330 0.3266 0.228 Uiso 0.50 1 calc PR A 1
H8B H 0.6250 -0.3280 0.3800 0.228 Uiso 0.50 1 calc PR A 1
O2 O 0.5282(4) -0.2671(9) 0.5235(4) 0.039(2) Uiso 0.50 1 d P A 1
C5 C 0.701(3) -0.264(7) 0.2323(12) 0.49(6) Uiso 0.50 1 d PD A 1
H5A H 0.6925 -0.3543 0.2238 0.591 Uiso 0.50 1 calc PR A 1
H5B H 0.7428 -0.2439 0.2142 0.591 Uiso 0.50 1 calc PR A 1
C6 C 0.7146(6) -0.2544(11) 0.2946(5) 0.049(3) Uiso 0.50 1 d PD A 1
H6A H 0.6854 -0.1877 0.3085 0.059 Uiso 0.50 1 calc PR A 1
H6B H 0.7608 -0.2225 0.3022 0.059 Uiso 0.50 1 calc PR A 1
C7' C 0.6753(12) -0.334(2) 0.3069(8) 0.121(7) Uiso 0.50 1 d PD A 2
H7'1 H 0.6370 -0.2856 0.3198 0.145 Uiso 0.50 1 calc PR A 2
H7'2 H 0.6549 -0.4136 0.2912 0.145 Uiso 0.50 1 calc PR A 2
O2' O 0.5267(6) -0.2968(11) 0.5090(5) 0.058(3) Uiso 0.50 1 d P A 2
C3' C 0.5416(7) -0.0400(14) 0.2282(7) 0.070(4) Uiso 0.50 1 d PD A 2
H3'1 H 0.5055 0.0022 0.2012 0.085 Uiso 0.50 1 calc PR A 2
H3'2 H 0.5211 -0.1024 0.2546 0.085 Uiso 0.50 1 calc PR A 2
O1' O 0.4975(4) 0.1239(7) 0.3460(4) 0.0401(17) Uiso 0.50 1 d P A 2
C1' C 0.5481(5) 0.1602(11) 0.3020(5) 0.043(2) Uiso 0.50 1 d P A 2
H1'1 H 0.5259 0.2154 0.2690 0.052 Uiso 0.50 1 calc PR A 2
H1'2 H 0.5832 0.2105 0.3262 0.052 Uiso 0.50 1 calc PR A 2
C2' C 0.5806(10) 0.0575(19) 0.2707(9) 0.095(5) Uiso 0.50 1 d P A 2
H2'1 H 0.6071 0.0099 0.3044 0.114 Uiso 0.50 1 calc PR A 2
H2'2 H 0.6129 0.0969 0.2449 0.114 Uiso 0.50 1 calc PR A 2
C4' C 0.5910(7) -0.1094(16) 0.1849(8) 0.072(4) Uiso 0.50 1 d PD A 2
H4'1 H 0.5957 -0.0509 0.1496 0.086 Uiso 0.50 1 calc PR A 2
H4'2 H 0.5653 -0.1817 0.1662 0.086 Uiso 0.50 1 calc PR A 2
C6' C 0.6747(11) -0.2709(17) 0.2403(8) 0.098(6) Uiso 0.50 1 d PD A 2
H6'1 H 0.7194 -0.2959 0.2296 0.117 Uiso 0.50 1 calc PR A 2
H6'2 H 0.6440 -0.3284 0.2152 0.117 Uiso 0.50 1 calc PR A 2
C10' C 0.6541(7) -0.5121(13) 0.4623(6) 0.059(3) Uiso 0.50 1 d P A 2
H10C H 0.6270 -0.5861 0.4711 0.071 Uiso 0.50 1 calc PR A 2
H10D H 0.7012 -0.5314 0.4768 0.071 Uiso 0.50 1 calc PR A 2
C9' C 0.6472(14) -0.487(3) 0.3886(14) 0.138(11) Uiso 0.50 1 d PD A 2
H9'1 H 0.6558 -0.5656 0.3659 0.165 Uiso 0.50 1 calc PR A 2
H9'2 H 0.6015 -0.4586 0.3742 0.165 Uiso 0.50 1 calc PR A 2
C5' C 0.6653(9) -0.1633(19) 0.2040(9) 0.090(6) Uiso 0.50 1 d PD A 2
H5'1 H 0.6856 -0.1785 0.1644 0.108 Uiso 0.50 1 calc PR A 2
H5'2 H 0.6914 -0.0957 0.2267 0.108 Uiso 0.50 1 calc PR A 2
C8' C 0.6997(5) -0.3831(10) 0.3741(5) 0.041(2) Uiso 0.50 1 d PD A 2
H8'1 H 0.7007 -0.3145 0.4055 0.050 Uiso 0.50 1 calc PR A 2
H8'2 H 0.7449 -0.4194 0.3750 0.050 Uiso 0.50 1 calc PR A 2
C12' C 0.5553(5) -0.3941(10) 0.4989(5) 0.042(2) Uiso 0.50 1 d P A 2
H12C H 0.5361 -0.4245 0.4571 0.050 Uiso 0.50 1 calc PR A 2
H12D H 0.5429 -0.4558 0.5303 0.050 Uiso 0.50 1 calc PR A 2
C11' C 0.6319(6) -0.4008(12) 0.4993(6) 0.035(3) Uiso 0.50 1 d P A 2
H11C H 0.6480 -0.3226 0.4810 0.042 Uiso 0.50 1 calc PR A 2
H11D H 0.6524 -0.4067 0.5434 0.042 Uiso 0.50 1 calc PR A 2

loop_
_atom_site_aniso_label
_atom_site_aniso_U_11
_atom_site_aniso_U_22
_atom_site_aniso_U_33
_atom_site_aniso_U_23
_atom_site_aniso_U_13
_atom_site_aniso_U_12
S1 0.0225(5) 0.0357(6) 0.0341(6) 0.0010(5) -0.0069(4) -0.0020(5)
S2 0.0266(6) 0.0488(8) 0.0337(6) 0.0005(5) -0.0056(5) -0.0115(5)
S3 0.0286(6) 0.0444(7) 0.0321(6) 0.0048(5) -0.0073(5) -0.0045(5)
S4 0.0267(6) 0.0371(7) 0.0340(6) 0.0009(5) -0.0068(5) -0.0058(5)
S5 0.0383(7) 0.0452(7) 0.0285(6) 0.0042(5) -0.0048(5) -0.0121(6)
S6 0.0248(5) 0.0344(6) 0.0302(6) -0.0001(5) -0.0072(4) -0.0021(5)
S7 0.0303(6) 0.0486(8) 0.0448(7) 0.0033(6) -0.0067(5) -0.0088(5)
S8 0.0415(7) 0.0474(8) 0.0608(9) 0.0146(7) -0.0244(7) -0.0144(6)
O4 0.064(3) 0.058(3) 0.034(2) 0.0081(19) -0.0116(18) -0.010(2)
C31 0.025(2) 0.035(3) 0.037(3) 0.002(2) -0.0073(19) 0.0015(19)
C23 0.021(2) 0.034(3) 0.037(3) -0.005(2) -0.0061(19) -0.0007(19)
C35 0.021(2) 0.037(3) 0.031(2) -0.003(2) -0.0036(18) 0.0011(19)
C22 0.019(2) 0.031(2) 0.032(2) -0.007(2) -0.0004(17) 0.0012(17)
C32 0.022(2) 0.034(2) 0.031(2) -0.003(2) 0.0020(18) -0.0031(18)
O3 0.052(2) 0.084(3) 0.053(2) 0.027(2) -0.0225(19) -0.020(2)
C27 0.018(2) 0.069(4) 0.032(2) -0.030(2) 0.0040(18) -0.019(2)
C37 0.024(2) 0.038(3) 0.038(3) -0.001(2) -0.0018(19) -0.001(2)
C19 0.034(2) 0.037(3) 0.029(2) -0.002(2) -0.0025(19) -0.002(2)
C40 0.022(2) 0.039(3) 0.032(2) -0.009(2) -0.0028(18) -0.0013(19)
C41 0.032(2) 0.049(3) 0.031(3) -0.005(2) -0.001(2) -0.014(2)
C18 0.025(2) 0.027(2) 0.029(2) -0.0038(19) -0.0038(17) 0.0020(18)
C21 0.023(2) 0.030(2) 0.031(2) -0.0080(19) -0.0018(18) 0.0030(18)
C16 0.037(3) 0.042(3) 0.039(3) 0.007(2) -0.013(2) -0.011(2)
C36 0.022(2) 0.035(3) 0.033(2) -0.003(2) -0.0031(18) 0.0025(19)
C39 0.019(2) 0.036(3) 0.034(3) -0.007(2) -0.0006(18) -0.0024(18)
C38 0.027(2) 0.031(3) 0.041(3) -0.002(2) -0.003(2) -0.0007(19)
C25 0.019(2) 0.033(2) 0.029(2) -0.0029(19) -0.0055(17) 0.0019(18)
C26 0.020(2) 0.035(3) 0.032(2) -0.004(2) -0.0037(18) 0.0019(18)
C43 0.025(2) 0.040(3) 0.028(2) -0.003(2) -0.0013(18) -0.0025(19)
C20 0.023(2) 0.038(3) 0.038(3) -0.005(2) 0.0009(19) -0.0035(19)
C15 0.036(3) 0.042(3) 0.045(3) 0.006(2) -0.013(2) -0.013(2)
C46 0.025(2) 0.052(3) 0.035(3) 0.006(2) -0.0039(19) -0.010(2)
C24 0.027(2) 0.033(3) 0.034(2) 0.005(2) -0.0032(19) 0.0016(19)
C28 0.022(2) 0.039(3) 0.021(2) -0.0032(19) -0.0053(17) 0.0031(18)
C33 0.028(2) 0.040(3) 0.028(2) 0.010(2) 0.0017(18) -0.001(2)
C47 0.030(2) 0.043(3) 0.029(2) -0.001(2) -0.0025(19) -0.004(2)
C29 0.024(2) 0.029(2) 0.049(3) 0.000(2) -0.007(2) -0.0032(19)
C17 0.029(2) 0.029(2) 0.029(2) -0.0034(19) -0.0061(18) 0.0025(19)
C42 0.039(3) 0.050(3) 0.026(2) -0.001(2) -0.002(2) -0.008(2)
C34 0.015(2) 0.076(4) 0.027(2) -0.008(2) -0.0079(18) -0.016(2)
C14 0.029(2) 0.033(3) 0.036(3) -0.002(2) -0.0096(19) -0.0022(19)
C48 0.040(3) 0.050(3) 0.033(3) 0.002(2) -0.005(2) -0.003(2)
C13 0.035(3) 0.049(3) 0.038(3) 0.006(2) -0.012(2) -0.006(2)
C30 0.038(3) 0.039(3) 0.055(3) 0.023(3) -0.019(2) -0.006(2)
C45 0.032(2) 0.046(3) 0.033(3) 0.010(2) -0.005(2) -0.009(2)

loop_
_atom_type_symbol
_atom_type_description
_atom_type_scat_dispersion_real
_atom_type_scat_dispersion_imag
_atom_type_scat_source
C C 0.0033 0.0016 'International Tables Vol C Tables 4.2.6.8 and 6.1.1.4'
H H 0.0000 0.0000 'International Tables Vol C Tables 4.2.6.8 and 6.1.1.4'
O O 0.0106 0.0060 'International Tables Vol C Tables 4.2.6.8 and 6.1.1.4'
S S 0.1246 0.1234 'International Tables Vol C Tables 4.2.6.8 and 6.1.1.4'

loop_
_geom_angle_atom_site_label_1
_geom_angle_atom_site_label_2
_geom_angle_atom_site_label_3
_geom_angle
C22 S1 C25 92.3(2)
C36 S2 C39 92.3(2)
C17 S3 C14 91.4(2)
C40 S4 C43 91.8(2)
C47 S5 C44 91.2(2)
C21 S6 C18 91.9(2)
C35 S7 C32 90.8(2)
C29 S8 C26 90.4(2)
C30 C31 C32 120.7(4)
C30 C31 C34 126.3(4)
C32 C31 C34 113.0(4)
C22 C23 C24 113.3(4)
C22 C23 H23 123.4
C24 C23 H23 123.4
C34 C35 C36 125.9(4)
C34 C35 S7 115.0(3)
C36 C35 S7 119.1(4)
C23 C22 C21 131.1(4)
C23 C22 S1 110.6(3)
C21 C22 S1 118.3(3)
C45 C44 C43 129.3(4)
C45 C44 S5 111.5(3)
C43 C44 S5 119.3(3)
C33 C32 C31 122.4(4)
C33 C32 S7 124.8(4)
C31 C32 S7 112.9(3)
C26 C27 C28 109.4(5)
C26 C27 H27 125.3
C28 C27 H27 125.3
C36 C37 C38 112.8(4)
C36 C37 H37 123.6
C38 C37 H37 123.6
C18 C19 C20 113.2(4)
C18 C19 H19 123.4
C20 C19 H19 123.4
C41 C40 C39 127.4(4)
C41 C40 S4 110.6(3)
C39 C40 S4 122.0(4)
C40 C41 C42 113.9(4)
C40 C41 H41 123.1
C42 C41 H41 123.1
C19 C18 C17 127.9(4)
C19 C18 S6 110.7(3)
C17 C18 S6 121.4(3)
C20 C21 C22 127.5(4)
C20 C21 S6 110.5(3)
C22 C21 S6 121.9(4)
C17 C16 C15 112.2(5)
C17 C16 H16 123.9
C15 C16 H16 123.9
C37 C36 C35 130.0(4)
C37 C36 S2 110.8(3)
C35 C36 S2 119.2(4)
C38 C39 C40 131.2(4)
C38 C39 S2 110.3(3)
C40 C39 S2 118.5(4)
C39 C38 C37 113.7(4)
C39 C38 H38 123.1
C37 C38 H38 123.1
C24 C25 C26 131.3(4)
C24 C25 S1 110.3(3)
C26 C25 S1 118.5(3)
C27 C26 C25 125.5(4)
C27 C26 S8 114.8(3)
C25 C26 S8 119.7(3)
C42 C43 C44 127.7(4)
C42 C43 S4 110.6(3)
C44 C43 S4 121.7(4)
C21 C20 C19 113.7(4)
C21 C20 H20 123.1
C19 C20 H20 123.1
C14 C15 C16 113.6(4)
C14 C15 H15 123.2
C16 C15 H15 123.2
C47 C46 C45 112.9(4)
C47 C46 H46 123.5
C45 C46 H46 123.5
C25 C24 C23 113.6(4)
C25 C24 H24 123.2
C23 C24 H24 123.2
C33 C28 C29 120.4(4)
C33 C28 C27 127.3(4)
C29 C28 C27 112.3(4)
O2 C33 C32 123.6(5)
O2 C33 O2' 18.1(6)
C32 C33 O2' 113.1(6)
O2 C33 C28 118.1(5)
C32 C33 C28 117.5(4)
O2' C33 C28 129.0(6)
C46 C47 C48 127.7(4)
C46 C47 S5 111.5(3)
C48 C47 S5 120.9(4)
C30 C29 C28 121.6(4)
C30 C29 S8 125.4(4)
C28 C29 S8 113.0(3)
C16 C17 C18 128.0(4)
C16 C17 S3 111.7(3)
C18 C17 S3 120.2(3)
C43 C42 C41 113.0(5)
C43 C42 H42 123.5
C41 C42 H42 123.5
C35 C34 C31 108.1(4)
C35 C34 H34 125.9
C31 C34 H34 125.9
C15 C14 C13 127.3(4)
C15 C14 S3 111.1(3)
C13 C14 S3 121.6(4)
O4 C48 C47 124.5(5)
O4 C48 H48 117.8
C47 C48 H48 117.8
O3 C13 C14 125.3(5)
O3 C13 H13 117.4
C14 C13 H13 117.4
O1' C30 C31 115.7(5)
O1' C30 C29 124.0(5)
C31 C30 C29 117.5(4)
O1' C30 O1 30.7(4)
C31 C30 O1 120.5(5)
C29 C30 O1 120.0(5)
C44 C45 C46 112.9(4)
C44 C45 H45 123.5
C46 C45 H45 123.5
O1 C1 C2 108.2(11)
O1 C1 H1A 110.1
C2 C1 H1A 110.1
O1 C1 H1B 110.1
C2 C1 H1B 110.1
H1A C1 H1B 108.4
C3 C2 C1 112.6(16)
C3 C2 H2A 109.2
C1 C2 H2A 109.1
C3 C2 H2B 109.0
C1 C2 H2B 109.1
H2A C2 H2B 107.8
C5 C4 C3 128(3)
C5 C4 H4A 104.7
C3 C4 H4A 105.0
C5 C4 H4B 105.7
C3 C4 H4B 105.5
H4A C4 H4B 106.0
C2 C3 C4 138(2)
C2 C3 H3A 102.6
C4 C3 H3A 102.4
C2 C3 H3B 102.8
C4 C3 H3B 102.9
H3A C3 H3B 105.0
C30 O1 C1 128.0(9)
C6 C7 C8 126(2)
C6 C7 H7A 105.9
C8 C7 H7A 106.0
C6 C7 H7B 105.9
C8 C7 H7B 105.9
H7A C7 H7B 106.2
C9 C10 C11 115.6(14)
C9 C10 H10A 108.4
C11 C10 H10A 108.4
C9 C10 H10B 108.4
C11 C10 H10B 108.4
H10A C10 H10B 107.4
O2 C12 C11 121(2)
O2 C12 H12A 107.1
C11 C12 H12A 107.1
O2 C12 H12B 107.1
C11 C12 H12B 107.1
H12A C12 H12B 106.8
C12 C11 C10 124.8(19)
C12 C11 H11A 106.1
C10 C11 H11A 106.1
C12 C11 H11B 106.1
C10 C11 H11B 106.1
H11A C11 H11B 106.3
C10 C9 C8 93.8(15)
C10 C9 H9A 113.0
C8 C9 H9A 112.9
C10 C9 H9B 113.0
C8 C9 H9B 113.0
H9A C9 H9B 110.4
C7 C8 C9 115(2)
C7 C8 H8A 108.5
C9 C8 H8A 108.5
C7 C8 H8B 108.4
C9 C8 H8B 108.4
H8A C8 H8B 107.5
C12 O2 C33 130.5(12)
C6 C5 C4 126(3)
C6 C5 H5A 106.2
C4 C5 H5A 106.3
C6 C5 H5B 105.5
C4 C5 H5B 105.3
H5A C5 H5B 106.2
C5 C6 C7 123(4)
C5 C6 H6A 106.6
C7 C6 H6A 106.5
C5 C6 H6B 106.9
C7 C6 H6B 106.6
H6A C6 H6B 106.5
C8' C7' C6' 162(2)
C8' C7' H7'1 95.7
C6' C7' H7'1 95.7
C8' C7' H7'2 95.7
C6' C7' H7'2 95.7
H7'1 C7' H7'2 103.3
C12' O2' C33 126.2(11)
C2' C3' C4' 109.7(13)
C2' C3' H3'1 109.7
C4' C3' H3'1 109.7
C2' C3' H3'2 109.7
C4' C3' H3'2 109.7
H3'1 C3' H3'2 108.2
C30 O1' C1' 111.2(7)
C2' C1' O1' 116.9(11)
C2' C1' H1'1 108.1
O1' C1' H1'1 108.1
C2' C1' H1'2 108.1
O1' C1' H1'2 108.1
H1'1 C1' H1'2 107.3
C1' C2' C3' 122.9(16)
C1' C2' H2'1 106.6
C3' C2' H2'1 106.6
C1' C2' H2'2 106.6
C3' C2' H2'2 106.6
H2'1 C2' H2'2 106.6
C3' C4' C5' 129.2(15)
C3' C4' H4'1 105.0
C5' C4' H4'1 105.0
C3' C4' H4'2 105.0
C5' C4' H4'2 105.0
H4'1 C4' H4'2 105.8
C5' C6' C7' 148(2)
C5' C6' H6'1 99.8
C7' C6' H6'1 99.8
C5' C6' H6'2 99.8
C7' C6' H6'2 99.8
H6'1 C6' H6'2 104.1
C11' C10' C9' 112.6(14)
C11' C10' H10C 109.1
C9' C10' H10C 109.1
C11' C10' H10D 109.1
C9' C10' H10D 109.1
H10C C10' H10D 107.8
C8' C9' C10' 108.5(17)
C8' C9' H9'1 110.0
C10' C9' H9'1 110.0
C8' C9' H9'2 110.0
C10' C9' H9'2 110.0
H9'1 C9' H9'2 108.4
C6' C5' C4' 120.3(17)
C6' C5' H5'1 107.2
C4' C5' H5'1 107.2
C6' C5' H5'2 107.3
C4' C5' H5'2 107.3
H5'1 C5' H5'2 106.9
C7' C8' C9' 105.2(16)
C7' C8' H8'1 110.7
C9' C8' H8'1 110.7
C7' C8' H8'2 110.7
C9' C8' H8'2 110.7
H8'1 C8' H8'2 108.8
O2' C12' C11' 122.1(11)
O2' C12' H12C 106.8
C11' C12' H12C 106.8
O2' C12' H12D 106.8
C11' C12' H12D 106.8
H12C C12' H12D 106.6
C10' C11' C12' 112.4(10)
C10' C11' H11C 109.1
C12' C11' H11C 109.1
C10' C11' H11D 109.1
C12' C11' H11D 109.1
H11C C11' H11D 107.8

loop_
_geom_bond_atom_site_label_1
_geom_bond_atom_site_label_2
_geom_bond_distance
S1 C22 1.731(4)
S1 C25 1.732(4)
S2 C36 1.725(5)
S2 C39 1.727(4)
S3 C17 1.721(5)
S3 C14 1.723(5)
S4 C40 1.732(4)
S4 C43 1.734(5)
S5 C47 1.722(5)
S5 C44 1.729(5)
S6 C21 1.732(4)
S6 C18 1.736(4)
S7 C35 1.730(5)
S7 C32 1.735(4)
S8 C29 1.736(5)
S8 C26 1.757(5)
O4 C48 1.213(6)
C31 C30 1.391(7)
C31 C32 1.395(6)
C31 C34 1.478(6)
C23 C22 1.360(6)
C23 C24 1.414(6)
C23 H23 0.9300
C35 C34 1.418(7)
C35 C36 1.461(6)
C22 C21 1.452(6)
C44 C45 1.362(6)
C44 C43 1.450(6)
C32 C33 1.387(6)
O3 C13 1.208(6)
C27 C26 1.395(7)
C27 C28 1.481(6)
C27 H27 0.9300
C37 C36 1.360(6)
C37 C38 1.415(6)
C37 H37 0.9300
C19 C18 1.371(6)
C19 C20 1.400(6)
C19 H19 0.9300
C40 C41 1.362(7)
C40 C39 1.454(6)
C41 C42 1.401(6)
C41 H41 0.9300
C18 C17 1.449(6)
C21 C20 1.371(7)
C16 C17 1.370(7)
C16 C15 1.403(6)
C16 H16 0.9300
C39 C38 1.358(7)
C38 H38 0.9300
C25 C24 1.363(6)
C25 C26 1.458(6)
C43 C42 1.370(7)
C20 H20 0.9300
C15 C14 1.363(7)
C15 H15 0.9300
C46 C47 1.368(7)
C46 C45 1.401(6)
C46 H46 0.9300
C24 H24 0.9300
C28 C33 1.393(6)
C28 C29 1.411(6)
C33 O2 1.362(10)
C33 O2' 1.391(12)
C47 C48 1.447(6)
C29 C30 1.396(6)
C42 H42 0.9300
C34 H34 0.9300
C14 C13 1.439(6)
C48 H48 0.9300
C13 H13 0.9300
C30 O1' 1.376(8)
C30 O1 1.453(9)
C45 H45 0.9300
C1 O1 1.511(17)
C1 C2 1.580(19)
C1 H1A 0.9700
C1 H1B 0.9700
C2 C3 1.30(3)
C2 H2A 0.9700
C2 H2B 0.9700
C4 C5 1.396(19)
C4 C3 1.413(18)
C4 H4A 0.9700
C4 H4B 0.9700
C3 H3A 0.9700
C3 H3B 0.9700
C7 C6 1.382(17)
C7 C8 1.493(18)
C7 H7A 0.9700
C7 H7B 0.9700
C10 C9 1.42(2)
C10 C11 1.56(2)
C10 H10A 0.9700
C10 H10B 0.9700
C12 O2 1.18(2)
C12 C11 1.31(2)
C12 H12A 0.9700
C12 H12B 0.9700
C11 H11A 0.9700
C11 H11B 0.9700
C9 C8 1.516(18)
C9 H9A 0.9700
C9 H9B 0.9700
C8 H8A 0.9700
C8 H8B 0.9700
C5 C6 1.31(2)
C5 H5A 0.9700
C5 H5B 0.9700
C6 H6A 0.9700
C6 H6B 0.9700
C7' C8' 1.529(15)
C7' C6' 1.538(16)
C7' H7'1 0.9700
C7' H7'2 0.9700
O2' C12' 1.194(14)
C3' C2' 1.51(2)
C3' C4' 1.579(15)
C3' H3'1 0.9700
C3' H3'2 0.9700
O1' C1' 1.478(13)
C1' C2' 1.44(2)
C1' H1'1 0.9700
C1' H1'2 0.9700
C2' H2'1 0.9700
C2' H2'2 0.9700
C4' C5' 1.586(16)
C4' H4'1 0.9700
C4' H4'2 0.9700
C6' C5' 1.358(16)
C6' H6'1 0.9700
C6' H6'2 0.9700
C10' C11' 1.488(18)
C10' C9' 1.56(3)
C10' H10C 0.9700
C10' H10D 0.9700
C9' C8' 1.557(18)
C9' H9'1 0.9700
C9' H9'2 0.9700
C5' H5'1 0.9700
C5' H5'2 0.9700
C8' H8'1 0.9700
C8' H8'2 0.9700
C12' C11' 1.516(16)
C12' H12C 0.9700
C12' H12D 0.9700
C11' H11C 0.9700
C11' H11D 0.9700
